data_7710573
loop_
_publ_author_name
'Parr, Joseph Michael'
'Olivar, Clarissa'
'Saal, Thomas'
'Haiges, Ralf'
'Inkpen , Michael Stephen'

_publ_section_title
;
 Pushing steric limits in osmium(IV) tetraaryl complexes
;
_journal_name_full 'Dalton Transactions'
_journal_paper_doi 10.1039/D2DT01706G
_journal_year 2022
_chemical_formula_moiety 'C36 H44 Os'
_chemical_formula_sum 'C36 H44 Os'
_chemical_formula_weight 666.91
_chemical_name_common Os(mesityl)4
_chemical_name_systematic tetrakis(2,4,6-trimethylphenyl)osmium(IV)
_space_group_crystal_system monoclinic
_space_group_IT_number 15
_space_group_name_Hall '-C 2yc'
_space_group_name_H-M_alt 'C 1 2/c 1'
_atom_sites_solution_hydrogens geom
_audit_update_record
;
2020-08-19 deposited with the CCDC.	2022-06-22 downloaded from the CCDC.
;
_cell_angle_alpha 90
_cell_angle_beta 93.736(3)
_cell_angle_gamma 90
_cell_formula_units_Z 8
_cell_length_a 16.265(3)
_cell_length_b 24.149(5)
_cell_length_c 14.951(3)
_cell_measurement_reflns_used 9858
_cell_measurement_temperature 100.(2)
_cell_measurement_theta_max 30.4915
_cell_measurement_theta_min 2.7305
_cell_volume 5860(2)
_computing_cell_refinement 'APEX3 v2019.1-0 (Bruker AXS, 2019)'
_computing_data_collection 'Bruker Instrument Service v2012.12.0.3 (Bruker AXS, 2012)'
_computing_data_reduction 'SAINT V8.40A (Bruker AXS, 2013)'
_computing_molecular_graphics 'shelXle (C.B. Huebschle, rev 958)'
_computing_publication_material 'SHELXTL XL 2018/3 (Bruker AXS, 2018)'
_computing_structure_refinement 'SHELXTL XL 2018/3 (Bruker AXS, 2018)'
_computing_structure_solution 'SHELXTL XT 2014/5 (Bruker AXS, 2014)'
_diffrn_ambient_temperature 100.(2)
_diffrn_detector_area_resol_mean 8.3333
_diffrn_measured_fraction_theta_full 0.999
_diffrn_measured_fraction_theta_max 0.999
_diffrn_measurement_device_type 'Bruker APEX II CCD'
_diffrn_measurement_method 'omega- and phi-scans'
_diffrn_radiation_monochromator 'TRIUMPH curved-crystal'
_diffrn_radiation_type 'MoK\a '
_diffrn_radiation_wavelength 0.71073
_diffrn_reflns_av_R_equivalents 0.0501
_diffrn_reflns_av_unetI/netI 0.0249
_diffrn_reflns_limit_h_max 21
_diffrn_reflns_limit_h_min -21
_diffrn_reflns_limit_k_max 31
_diffrn_reflns_limit_k_min -31
_diffrn_reflns_limit_l_max 19
_diffrn_reflns_limit_l_min -19
_diffrn_reflns_number 59569
_diffrn_reflns_theta_full 27.48
_diffrn_reflns_theta_max 27.48
_diffrn_reflns_theta_min 1.51
_diffrn_source 'fine-focus tube'
_exptl_absorpt_coefficient_mu 4.374
_exptl_absorpt_correction_T_max 0.80
_exptl_absorpt_correction_T_min 0.11
_exptl_absorpt_correction_type multi-scan
_exptl_absorpt_process_details 'SADABS 2016/2 (Bruker AXS, 2016)'
_exptl_crystal_colour 'dark black'
_exptl_crystal_density_diffrn 1.512
_exptl_crystal_density_method 'not measured'
_exptl_crystal_description rod
_exptl_crystal_F_000 2688
_exptl_crystal_recrystallization_method 'Re-crystallisation from solvent: n-hexane'
_exptl_crystal_size_max 0.489
_exptl_crystal_size_mid 0.069
_exptl_crystal_size_min 0.051
_refine_diff_density_max 1.992
_refine_diff_density_min -1.230
_refine_ls_extinction_method none
_refine_ls_goodness_of_fit_ref 1.160
_refine_ls_hydrogen_treatment constr
_refine_ls_matrix_type full
_refine_ls_number_parameters 346
_refine_ls_number_reflns 6726
_refine_ls_number_restraints 0
_refine_ls_restrained_S_all 1.160
_refine_ls_R_factor_all 0.0333
_refine_ls_R_factor_gt 0.0257
_refine_ls_shift/su_max 0.005
_refine_ls_shift/su_mean 0.000
_refine_ls_structure_factor_coef Fsqd
_refine_ls_weighting_details 'w=1/[\s^2^(Fo^2^)+(0.0244P)^2^+29.8209P] where P=(Fo^2^+2Fc^2^)/3'
_refine_ls_weighting_scheme calc
_refine_ls_wR_factor_gt 0.0621
_refine_ls_wR_factor_ref 0.0676
_reflns_number_gt 5752
_reflns_number_total 6726
_reflns_threshold_expression 'I > 2\s(I)'
_cod_data_source_file d2dt01706g2.cif
_cod_data_source_block C36H44Os_CCDC1
_cod_original_cell_volume 5860.(2)
_cod_database_code 7710573

loop_
_space_group_symop_operation_xyz
'x, y, z'
'-x, y, -z+1/2'
'x+1/2, y+1/2, z'
'-x+1/2, y+1/2, -z+1/2'
'-x, -y, -z'
'x, -y, z-1/2'
'-x+1/2, -y+1/2, -z'
'x+1/2, -y+1/2, z-1/2'

loop_
_atom_site_type_symbol
_atom_site_label
_atom_site_fract_x
_atom_site_fract_y
_atom_site_fract_z
_atom_site_U_iso_or_equiv
_atom_site_adp_type
_atom_site_calc_flag
_atom_site_refinement_flags_adp
_atom_site_refinement_flags_occupancy
_atom_site_refinement_flags_posn
_atom_site_occupancy
_atom_site_disorder_assembly
_atom_site_disorder_group
C C1 0.8225(2) 0.59408(14) 0.5897(2) 0.0174(6) Uani d . . . 1 . .
C C2 0.8637(2) 0.55144(14) 0.5452(2) 0.0191(7) Uani d . . . 1 . .
C C3 0.8497(2) 0.48994(15) 0.5569(3) 0.0269(8) Uani d . . . 1 . .
H H3A 0.792131 0.483395 0.569534 0.04 Uiso calc U . R 1 . .
H H3B 0.885984 0.476152 0.60684 0.04 Uiso calc U . R 1 . .
H H3C 0.861873 0.470473 0.50175 0.04 Uiso calc U . R 1 . .
C C4 0.9217(2) 0.56544(15) 0.4836(2) 0.0187(6) Uani d . . . 1 . .
H H4 0.951018 0.53652 0.456763 0.022 Uiso calc U . R 1 . .
C C5 0.9380(2) 0.61983(15) 0.4603(2) 0.0198(7) Uani d . . . 1 . .
C C6 0.9971(2) 0.63298(17) 0.3890(3) 0.0272(8) Uani d . . . 1 . .
H H6A 0.975292 0.618131 0.331197 0.041 Uiso calc U . R 1 . .
H H6B 1.050794 0.6161 0.405311 0.041 Uiso calc U . R 1 . .
H H6C 1.003497 0.673206 0.384252 0.041 Uiso calc U . R 1 . .
C C7 0.8963(2) 0.66148(15) 0.5025(2) 0.0204(7) Uani d . . . 1 . .
H H7 0.906345 0.699003 0.487611 0.024 Uiso calc U . R 1 . .
C C8 0.8399(2) 0.64963(14) 0.5664(2) 0.0198(7) Uani d . . . 1 . .
C C9 0.7985(2) 0.69860(15) 0.6079(3) 0.0269(8) Uani d . . . 1 . .
H H9A 0.836069 0.730381 0.610058 0.04 Uiso calc U . R 1 . .
H H9B 0.784642 0.689085 0.668793 0.04 Uiso calc U . R 1 . .
H H9C 0.748108 0.708044 0.571618 0.04 Uiso calc U . R 1 . .
C C10 0.7145(2) 0.50300(14) 0.7114(2) 0.0175(6) Uani d . . . 1 . .
C C11 0.6412(2) 0.47180(14) 0.6960(2) 0.0177(6) Uani d . . . 1 . .
C C12 0.5636(2) 0.49282(14) 0.6462(2) 0.0208(7) Uani d . . . 1 . .
H H12A 0.559937 0.477927 0.585095 0.031 Uiso calc U . R 1 . .
H H12B 0.564896 0.533364 0.643847 0.031 Uiso calc U . R 1 . .
H H12C 0.515483 0.480798 0.677373 0.031 Uiso calc U . R 1 . .
C C13 0.6384(2) 0.41713(14) 0.7278(2) 0.0195(7) Uani d . . . 1 . .
H H13 0.58843 0.396985 0.718538 0.023 Uiso calc U . R 1 . .
C C14 0.7053(2) 0.39134(14) 0.7721(2) 0.0220(7) Uani d . . . 1 . .
C C15 0.7010(3) 0.33249(15) 0.8053(3) 0.0286(8) Uani d . . . 1 . .
H H15A 0.646789 0.31684 0.787344 0.043 Uiso calc U . R 1 . .
H H15B 0.709343 0.332017 0.870801 0.043 Uiso calc U . R 1 . .
H H15C 0.743952 0.310381 0.779317 0.043 Uiso calc U . R 1 . .
C C16 0.7773(2) 0.42182(14) 0.7862(2) 0.0202(7) Uani d . . . 1 . .
H H16 0.82409 0.404782 0.815872 0.024 Uiso calc U . R 1 . .
C C17 0.7830(2) 0.47652(14) 0.7582(2) 0.0190(7) Uani d . . . 1 . .
C C18 0.8636(2) 0.50671(16) 0.7787(3) 0.0248(7) Uani d . . . 1 . .
H H18A 0.909115 0.480058 0.780991 0.037 Uiso calc U . R 1 . .
H H18B 0.86227 0.525495 0.836704 0.037 Uiso calc U . R 1 . .
H H18C 0.871556 0.534109 0.731713 0.037 Uiso calc U . R 1 . .
C C19 0.6390(2) 0.62274(14) 0.6079(2) 0.0178(6) Uani d . . . 1 . .
C C20 0.5985(2) 0.67156(14) 0.6340(2) 0.0195(7) Uani d . . . 1 . .
C C21 0.6137(2) 0.70108(15) 0.7231(3) 0.0251(8) Uani d . . . 1 . .
H H21A 0.601945 0.740645 0.71523 0.038 Uiso calc U . R 1 . .
H H21B 0.671371 0.696155 0.744913 0.038 Uiso calc U . R 1 . .
H H21C 0.577646 0.685509 0.766713 0.038 Uiso calc U . R 1 . .
C C22 0.5402(2) 0.69624(14) 0.5735(3) 0.0224(7) Uani d . . . 1 . .
H H22 0.512515 0.728465 0.59218 0.027 Uiso calc U . R 1 . .
C C23 0.5208(2) 0.67618(15) 0.4880(3) 0.0236(7) Uani d . . . 1 . .
C C24 0.4619(3) 0.70649(17) 0.4229(3) 0.0350(10) Uani d . . . 1 . .
H H24A 0.491693 0.7356 0.392659 0.052 Uiso calc U . R 1 . .
H H24B 0.417811 0.723191 0.455411 0.052 Uiso calc U . R 1 . .
H H24C 0.438114 0.680361 0.378202 0.052 Uiso calc U . R 1 . .
C C25 0.5604(2) 0.62794(14) 0.4630(2) 0.0221(7) Uani d . . . 1 . .
H H25 0.547675 0.612819 0.405105 0.027 Uiso calc U . R 1 . .
C C26 0.6183(2) 0.60133(14) 0.5212(2) 0.0185(7) Uani d . . . 1 . .
C C27 0.6591(2) 0.54990(15) 0.4862(2) 0.0217(7) Uani d . . . 1 . .
H H27A 0.618292 0.527969 0.450558 0.032 Uiso calc U . R 1 . .
H H27B 0.681897 0.527705 0.536854 0.032 Uiso calc U . R 1 . .
H H27C 0.703631 0.560802 0.448714 0.032 Uiso calc U . R 1 . .
C C28 0.7559(2) 0.61446(14) 0.8038(2) 0.0180(6) Uani d . . . 1 . .
C C29 0.6905(2) 0.60931(14) 0.8627(2) 0.0177(6) Uani d . . . 1 . .
C C30 0.6098(2) 0.58143(14) 0.8334(2) 0.0192(7) Uani d . . . 1 . .
H H30A 0.597272 0.587873 0.769282 0.029 Uiso calc U . R 1 . .
H H30B 0.565549 0.596841 0.867338 0.029 Uiso calc U . R 1 . .
H H30C 0.614301 0.541541 0.844753 0.029 Uiso calc U . R 1 . .
C C31 0.6990(2) 0.63008(15) 0.9494(2) 0.0206(7) Uani d . . . 1 . .
H H31 0.654477 0.626097 0.986958 0.025 Uiso calc U . R 1 . .
C C32 0.7704(2) 0.65651(15) 0.9834(2) 0.0216(7) Uani d . . . 1 . .
C C33 0.7783(2) 0.68028(18) 1.0769(3) 0.0302(8) Uani d . . . 1 . .
H H33A 0.824954 0.705997 1.082087 0.045 Uiso calc U . R 1 . .
H H33B 0.787438 0.65021 1.12041 0.045 Uiso calc U . R 1 . .
H H33C 0.727562 0.700077 1.088873 0.045 Uiso calc U . R 1 . .
C C34 0.8349(2) 0.65993(15) 0.9268(2) 0.0223(7) Uani d . . . 1 . .
H H34 0.884933 0.676736 0.948978 0.027 Uiso calc U . R 1 . .
C C35 0.8294(2) 0.63980(15) 0.8388(2) 0.0209(7) Uani d . . . 1 . .
C C36 0.9064(2) 0.64629(18) 0.7885(3) 0.0300(9) Uani d . . . 1 . .
H H36A 0.89908 0.627229 0.730647 0.045 Uiso calc U . R 1 . .
H H36B 0.953399 0.630132 0.823705 0.045 Uiso calc U . R 1 . .
H H36C 0.916795 0.685708 0.778443 0.045 Uiso calc U . R 1 . .
Os Os1 0.73302(2) 0.58319(2) 0.67841(2) 0.01409(5) Uani d . . . 1 . .

loop_
_atom_site_aniso_label
_atom_site_aniso_U_11
_atom_site_aniso_U_22
_atom_site_aniso_U_33
_atom_site_aniso_U_12
_atom_site_aniso_U_13
_atom_site_aniso_U_23
C1 0.0133(15) 0.0209(17) 0.0187(16) -0.0021(12) 0.0058(12) 0.0010(13)
C2 0.0210(16) 0.0151(16) 0.0217(16) -0.0012(12) 0.0044(13) 0.0004(13)
C3 0.0291(19) 0.0174(18) 0.036(2) 0.0022(14) 0.0143(16) 0.0002(15)
C4 0.0154(15) 0.0206(17) 0.0202(16) -0.0001(13) 0.0027(12) -0.0035(13)
C5 0.0173(16) 0.0223(18) 0.0199(16) -0.0013(13) 0.0015(12) -0.0008(13)
C6 0.0270(19) 0.029(2) 0.0270(18) -0.0055(15) 0.0117(15) -0.0017(15)
C7 0.0222(17) 0.0184(17) 0.0211(16) -0.0046(13) 0.0053(13) -0.0003(13)
C8 0.0219(17) 0.0178(17) 0.0201(16) -0.0004(13) 0.0049(13) -0.0014(13)
C9 0.033(2) 0.0149(17) 0.035(2) -0.0023(14) 0.0161(16) 0.0001(15)
C10 0.0180(15) 0.0157(16) 0.0197(16) 0.0031(12) 0.0062(12) 0.0015(12)
C11 0.0179(16) 0.0160(16) 0.0196(16) 0.0017(12) 0.0047(12) 0.0014(12)
C12 0.0211(17) 0.0153(16) 0.0261(18) -0.0028(13) 0.0026(13) 0.0014(13)
C13 0.0213(17) 0.0160(16) 0.0218(16) -0.0015(13) 0.0059(13) -0.0008(13)
C14 0.0315(19) 0.0152(17) 0.0202(16) 0.0019(14) 0.0079(14) 0.0015(13)
C15 0.039(2) 0.0184(18) 0.0295(19) 0.0037(15) 0.0094(16) 0.0066(15)
C16 0.0253(17) 0.0204(18) 0.0151(15) 0.0047(13) 0.0042(13) 0.0043(13)
C17 0.0192(16) 0.0182(17) 0.0199(16) 0.0033(13) 0.0050(12) 0.0023(13)
C18 0.0194(17) 0.0259(19) 0.0290(19) 0.0018(14) 0.0018(14) 0.0073(15)
C19 0.0176(15) 0.0127(15) 0.0235(16) -0.0017(12) 0.0052(12) 0.0012(13)
C20 0.0186(16) 0.0144(16) 0.0262(17) -0.0017(12) 0.0065(13) 0.0020(13)
C21 0.0285(19) 0.0165(17) 0.0310(19) 0.0060(14) 0.0071(15) -0.0007(14)
C22 0.0218(17) 0.0114(16) 0.0348(19) 0.0002(12) 0.0076(14) 0.0039(14)
C23 0.0192(17) 0.0171(17) 0.034(2) -0.0020(13) 0.0014(14) 0.0069(14)
C24 0.033(2) 0.023(2) 0.047(2) 0.0044(16) -0.0123(18) 0.0046(18)
C25 0.0259(18) 0.0162(17) 0.0241(17) -0.0025(13) 0.0012(14) 0.0026(13)
C26 0.0171(16) 0.0145(16) 0.0246(17) -0.0026(12) 0.0062(13) 0.0015(13)
C27 0.0253(18) 0.0189(17) 0.0211(17) 0.0037(13) 0.0042(13) -0.0012(13)
C28 0.0164(15) 0.0173(17) 0.0206(16) -0.0023(12) 0.0031(12) 0.0004(13)
C29 0.0174(16) 0.0166(16) 0.0196(16) -0.0005(12) 0.0048(12) 0.0014(13)
C30 0.0169(16) 0.0198(17) 0.0215(16) -0.0030(13) 0.0068(12) -0.0011(13)
C31 0.0192(16) 0.0212(18) 0.0221(17) 0.0009(13) 0.0070(13) 0.0019(13)
C32 0.0239(17) 0.0207(18) 0.0205(17) 0.0010(13) 0.0041(13) -0.0005(13)
C33 0.0275(19) 0.040(2) 0.0235(18) -0.0020(17) 0.0055(15) -0.0072(16)
C34 0.0204(17) 0.0214(18) 0.0252(18) -0.0063(13) 0.0026(13) -0.0016(14)
C35 0.0180(16) 0.0206(17) 0.0248(17) -0.0036(13) 0.0069(13) -0.0008(14)
C36 0.0236(19) 0.041(2) 0.0260(19) -0.0103(16) 0.0085(15) -0.0063(17)
Os1 0.01442(7) 0.01120(7) 0.01715(7) -0.00023(4) 0.00499(4) 0.00030(4)

loop_
_atom_type_symbol
_atom_type_description
_atom_type_scat_dispersion_real
_atom_type_scat_dispersion_imag
_atom_type_scat_source
C C 0.0033 0.0016 'International Tables Vol C Tables 4.2.6.8 and 6.1.1.4'
H H 0.0000 0.0000 'International Tables Vol C Tables 4.2.6.8 and 6.1.1.4'
Os Os -1.2165 7.6030 'International Tables Vol C Tables 4.2.6.8 and 6.1.1.4'

loop_
_geom_angle_atom_site_label_1
_geom_angle_atom_site_label_2
_geom_angle_atom_site_label_3
_geom_angle_site_symmetry_1
_geom_angle_site_symmetry_3
_geom_angle
_geom_angle_publ_flag
C2 C1 C8 . . 117.6(3) ?
C2 C1 Os1 . . 126.0(2) ?
C8 C1 Os1 . . 116.2(2) ?
C4 C2 C1 . . 119.5(3) ?
C4 C2 C3 . . 115.2(3) ?
C1 C2 C3 . . 125.4(3) ?
C2 C3 H3A . . 109.5 ?
C2 C3 H3B . . 109.5 ?
H3A C3 H3B . . 109.5 ?
C2 C3 H3C . . 109.5 ?
H3A C3 H3C . . 109.5 ?
H3B C3 H3C . . 109.5 ?
C5 C4 C2 . . 122.8(3) ?
C5 C4 H4 . . 118.6 ?
C2 C4 H4 . . 118.6 ?
C7 C5 C4 . . 117.6(3) ?
C7 C5 C6 . . 121.3(3) ?
C4 C5 C6 . . 121.1(3) ?
C5 C6 H6A . . 109.5 ?
C5 C6 H6B . . 109.5 ?
H6A C6 H6B . . 109.5 ?
C5 C6 H6C . . 109.5 ?
H6A C6 H6C . . 109.5 ?
H6B C6 H6C . . 109.5 ?
C5 C7 C8 . . 121.7(3) ?
C5 C7 H7 . . 119.2 ?
C8 C7 H7 . . 119.2 ?
C7 C8 C1 . . 120.8(3) ?
C7 C8 C9 . . 116.7(3) ?
C1 C8 C9 . . 122.5(3) ?
C8 C9 H9A . . 109.5 ?
C8 C9 H9B . . 109.5 ?
H9A C9 H9B . . 109.5 ?
C8 C9 H9C . . 109.5 ?
H9A C9 H9C . . 109.5 ?
H9B C9 H9C . . 109.5 ?
C11 C10 C17 . . 117.6(3) ?
C11 C10 Os1 . . 127.3(2) ?
C17 C10 Os1 . . 115.1(2) ?
C13 C11 C10 . . 119.3(3) ?
C13 C11 C12 . . 116.0(3) ?
C10 C11 C12 . . 124.7(3) ?
C11 C12 H12A . . 109.5 ?
C11 C12 H12B . . 109.5 ?
H12A C12 H12B . . 109.5 ?
C11 C12 H12C . . 109.5 ?
H12A C12 H12C . . 109.5 ?
H12B C12 H12C . . 109.5 ?
C14 C13 C11 . . 122.9(3) ?
C14 C13 H13 . . 118.5 ?
C11 C13 H13 . . 118.5 ?
C13 C14 C16 . . 117.6(3) ?
C13 C14 C15 . . 122.0(3) ?
C16 C14 C15 . . 120.4(3) ?
C14 C15 H15A . . 109.5 ?
C14 C15 H15B . . 109.5 ?
H15A C15 H15B . . 109.5 ?
C14 C15 H15C . . 109.5 ?
H15A C15 H15C . . 109.5 ?
H15B C15 H15C . . 109.5 ?
C14 C16 C17 . . 122.1(3) ?
C14 C16 H16 . . 119.0 ?
C17 C16 H16 . . 119.0 ?
C16 C17 C10 . . 120.5(3) ?
C16 C17 C18 . . 118.1(3) ?
C10 C17 C18 . . 121.4(3) ?
C17 C18 H18A . . 109.5 ?
C17 C18 H18B . . 109.5 ?
H18A C18 H18B . . 109.5 ?
C17 C18 H18C . . 109.5 ?
H18A C18 H18C . . 109.5 ?
H18B C18 H18C . . 109.5 ?
C26 C19 C20 . . 117.9(3) ?
C26 C19 Os1 . . 115.4(2) ?
C20 C19 Os1 . . 126.5(3) ?
C22 C20 C19 . . 119.0(3) ?
C22 C20 C21 . . 115.6(3) ?
C19 C20 C21 . . 125.4(3) ?
C20 C21 H21A . . 109.5 ?
C20 C21 H21B . . 109.5 ?
H21A C21 H21B . . 109.5 ?
C20 C21 H21C . . 109.5 ?
H21A C21 H21C . . 109.5 ?
H21B C21 H21C . . 109.5 ?
C23 C22 C20 . . 123.5(3) ?
C23 C22 H22 . . 118.3 ?
C20 C22 H22 . . 118.3 ?
C22 C23 C25 . . 117.3(3) ?
C22 C23 C24 . . 121.5(3) ?
C25 C23 C24 . . 121.1(4) ?
C23 C24 H24A . . 109.5 ?
C23 C24 H24B . . 109.5 ?
H24A C24 H24B . . 109.5 ?
C23 C24 H24C . . 109.5 ?
H24A C24 H24C . . 109.5 ?
H24B C24 H24C . . 109.5 ?
C23 C25 C26 . . 121.5(3) ?
C23 C25 H25 . . 119.3 ?
C26 C25 H25 . . 119.3 ?
C25 C26 C19 . . 120.9(3) ?
C25 C26 C27 . . 117.1(3) ?
C19 C26 C27 . . 122.1(3) ?
C26 C27 H27A . . 109.5 ?
C26 C27 H27B . . 109.5 ?
H27A C27 H27B . . 109.5 ?
C26 C27 H27C . . 109.5 ?
H27A C27 H27C . . 109.5 ?
H27B C27 H27C . . 109.5 ?
C35 C28 C29 . . 117.1(3) ?
C35 C28 Os1 . . 127.0(2) ?
C29 C28 Os1 . . 115.9(2) ?
C31 C29 C28 . . 120.7(3) ?
C31 C29 C30 . . 117.6(3) ?
C28 C29 C30 . . 121.8(3) ?
C29 C30 H30A . . 109.5 ?
C29 C30 H30B . . 109.5 ?
H30A C30 H30B . . 109.5 ?
C29 C30 H30C . . 109.5 ?
H30A C30 H30C . . 109.5 ?
H30B C30 H30C . . 109.5 ?
C29 C31 C32 . . 122.5(3) ?
C29 C31 H31 . . 118.7 ?
C32 C31 H31 . . 118.7 ?
C31 C32 C34 . . 116.7(3) ?
C31 C32 C33 . . 122.1(3) ?
C34 C32 C33 . . 121.2(3) ?
C32 C33 H33A . . 109.5 ?
C32 C33 H33B . . 109.5 ?
H33A C33 H33B . . 109.5 ?
C32 C33 H33C . . 109.5 ?
H33A C33 H33C . . 109.5 ?
H33B C33 H33C . . 109.5 ?
C32 C34 C35 . . 123.1(3) ?
C32 C34 H34 . . 118.4 ?
C35 C34 H34 . . 118.4 ?
C34 C35 C28 . . 119.9(3) ?
C34 C35 C36 . . 115.4(3) ?
C28 C35 C36 . . 124.7(3) ?
C35 C36 H36A . . 109.5 ?
C35 C36 H36B . . 109.5 ?
H36A C36 H36B . . 109.5 ?
C35 C36 H36C . . 109.5 ?
H36A C36 H36C . . 109.5 ?
H36B C36 H36C . . 109.5 ?
C10 Os1 C28 . . 98.71(13) ?
C10 Os1 C19 . . 117.12(13) ?
C28 Os1 C19 . . 112.90(14) ?
C10 Os1 C1 . . 113.79(13) ?
C28 Os1 C1 . . 117.04(13) ?
C19 Os1 C1 . . 98.37(13) ?

loop_
_geom_bond_atom_site_label_1
_geom_bond_atom_site_label_2
_geom_bond_site_symmetry_2
_geom_bond_distance
_geom_bond_publ_flag
C1 C2 . 1.418(5) ?
C1 C8 . 1.419(5) ?
C1 Os1 . 2.049(3) ?
C2 C4 . 1.401(5) ?
C2 C3 . 1.514(5) ?
C3 H3A . 0.98 ?
C3 H3B . 0.98 ?
C3 H3C . 0.98 ?
C4 C5 . 1.389(5) ?
C4 H4 . 0.95 ?
C5 C7 . 1.388(5) ?
C5 C6 . 1.515(5) ?
C6 H6A . 0.98 ?
C6 H6B . 0.98 ?
C6 H6C . 0.98 ?
C7 C8 . 1.396(5) ?
C7 H7 . 0.95 ?
C8 C9 . 1.513(5) ?
C9 H9A . 0.98 ?
C9 H9B . 0.98 ?
C9 H9C . 0.98 ?
C10 C11 . 1.417(5) ?
C10 C17 . 1.427(5) ?
C10 Os1 . 2.026(3) ?
C11 C13 . 1.405(5) ?
C11 C12 . 1.511(5) ?
C12 H12A . 0.98 ?
C12 H12B . 0.98 ?
C12 H12C . 0.98 ?
C13 C14 . 1.383(5) ?
C13 H13 . 0.95 ?
C14 C16 . 1.387(5) ?
C14 C15 . 1.508(5) ?
C15 H15A . 0.98 ?
C15 H15B . 0.98 ?
C15 H15C . 0.98 ?
C16 C17 . 1.391(5) ?
C16 H16 . 0.95 ?
C17 C18 . 1.514(5) ?
C18 H18A . 0.98 ?
C18 H18B . 0.98 ?
C18 H18C . 0.98 ?
C19 C26 . 1.416(5) ?
C19 C20 . 1.418(5) ?
C19 Os1 . 2.037(3) ?
C20 C22 . 1.399(5) ?
C20 C21 . 1.517(5) ?
C21 H21A . 0.98 ?
C21 H21B . 0.98 ?
C21 H21C . 0.98 ?
C22 C23 . 1.385(5) ?
C22 H22 . 0.95 ?
C23 C25 . 1.394(5) ?
C23 C24 . 1.510(5) ?
C24 H24A . 0.98 ?
C24 H24B . 0.98 ?
C24 H24C . 0.98 ?
C25 C26 . 1.397(5) ?
C25 H25 . 0.95 ?
C26 C27 . 1.517(5) ?
C27 H27A . 0.98 ?
C27 H27B . 0.98 ?
C27 H27C . 0.98 ?
C28 C35 . 1.413(5) ?
C28 C29 . 1.430(4) ?
C28 Os1 . 2.033(3) ?
C29 C31 . 1.388(5) ?
C29 C30 . 1.514(5) ?
C30 H30A . 0.98 ?
C30 H30B . 0.98 ?
C30 H30C . 0.98 ?
C31 C32 . 1.391(5) ?
C31 H31 . 0.95 ?
C32 C34 . 1.392(5) ?
C32 C33 . 1.509(5) ?
C33 H33A . 0.98 ?
C33 H33B . 0.98 ?
C33 H33C . 0.98 ?
C34 C35 . 1.400(5) ?
C34 H34 . 0.95 ?
C35 C36 . 1.511(5) ?
C36 H36A . 0.98 ?
C36 H36B . 0.98 ?
C36 H36C . 0.98 ?

loop_
_geom_torsion_atom_site_label_1
_geom_torsion_atom_site_label_2
_geom_torsion_atom_site_label_3
_geom_torsion_atom_site_label_4
_geom_torsion_site_symmetry_1
_geom_torsion_site_symmetry_2
_geom_torsion_site_symmetry_3
_geom_torsion_site_symmetry_4
_geom_torsion
_geom_torsion_publ_flag
C8 C1 C2 C4 . . . . 2.6(5) ?
Os1 C1 C2 C4 . . . . 177.7(2) ?
C8 C1 C2 C3 . . . . -176.2(3) ?
Os1 C1 C2 C3 . . . . -1.1(5) ?
C1 C2 C4 C5 . . . . -3.4(5) ?
C3 C2 C4 C5 . . . . 175.5(3) ?
C2 C4 C5 C7 . . . . 2.0(5) ?
C2 C4 C5 C6 . . . . -176.0(3) ?
C4 C5 C7 C8 . . . . 0.1(5) ?
C6 C5 C7 C8 . . . . 178.1(3) ?
C5 C7 C8 C1 . . . . -0.7(5) ?
C5 C7 C8 C9 . . . . 179.8(3) ?
C2 C1 C8 C7 . . . . -0.6(5) ?
Os1 C1 C8 C7 . . . . -176.2(3) ?
C2 C1 C8 C9 . . . . 178.8(3) ?
Os1 C1 C8 C9 . . . . 3.2(4) ?
C17 C10 C11 C13 . . . . 0.8(5) ?
Os1 C10 C11 C13 . . . . -176.7(2) ?
C17 C10 C11 C12 . . . . -178.8(3) ?
Os1 C10 C11 C12 . . . . 3.7(5) ?
C10 C11 C13 C14 . . . . -1.8(5) ?
C12 C11 C13 C14 . . . . 177.9(3) ?
C11 C13 C14 C16 . . . . 1.0(5) ?
C11 C13 C14 C15 . . . . -179.7(3) ?
C13 C14 C16 C17 . . . . 0.7(5) ?
C15 C14 C16 C17 . . . . -178.6(3) ?
C14 C16 C17 C10 . . . . -1.6(5) ?
C14 C16 C17 C18 . . . . 178.5(3) ?
C11 C10 C17 C16 . . . . 0.8(5) ?
Os1 C10 C17 C16 . . . . 178.6(3) ?
C11 C10 C17 C18 . . . . -179.3(3) ?
Os1 C10 C17 C18 . . . . -1.5(4) ?
C26 C19 C20 C22 . . . . 0.0(5) ?
Os1 C19 C20 C22 . . . . 174.0(2) ?
C26 C19 C20 C21 . . . . -178.7(3) ?
Os1 C19 C20 C21 . . . . -4.8(5) ?
C19 C20 C22 C23 . . . . -1.4(5) ?
C21 C20 C22 C23 . . . . 177.5(3) ?
C20 C22 C23 C25 . . . . 1.9(5) ?
C20 C22 C23 C24 . . . . -175.6(3) ?
C22 C23 C25 C26 . . . . -1.1(5) ?
C24 C23 C25 C26 . . . . 176.4(3) ?
C23 C25 C26 C19 . . . . -0.2(5) ?
C23 C25 C26 C27 . . . . -178.5(3) ?
C20 C19 C26 C25 . . . . 0.7(5) ?
Os1 C19 C26 C25 . . . . -173.9(3) ?
C20 C19 C26 C27 . . . . 179.0(3) ?
Os1 C19 C26 C27 . . . . 4.4(4) ?
C35 C28 C29 C31 . . . . 1.9(5) ?
Os1 C28 C29 C31 . . . . -178.9(3) ?
C35 C28 C29 C30 . . . . -178.2(3) ?
Os1 C28 C29 C30 . . . . 0.9(4) ?
C28 C29 C31 C32 . . . . -0.1(5) ?
C30 C29 C31 C32 . . . . -179.9(3) ?
C29 C31 C32 C34 . . . . -1.8(5) ?
C29 C31 C32 C33 . . . . 178.3(4) ?
C31 C32 C34 C35 . . . . 1.9(5) ?
C33 C32 C34 C35 . . . . -178.2(4) ?
C32 C34 C35 C28 . . . . -0.1(6) ?
C32 C34 C35 C36 . . . . -178.8(4) ?
C29 C28 C35 C34 . . . . -1.8(5) ?
Os1 C28 C35 C34 . . . . 179.2(3) ?
C29 C28 C35 C36 . . . . 176.8(3) ?
Os1 C28 C35 C36 . . . . -2.3(5) ?
